data_4029738
loop_
_publ_author_name
'Armstrong, David R.'
'Balloch, Liam'
'Hevia, Eva'
'Kennedy, Alan R.'
'Mulvey, Robert E.'
'O'Hara, Charles T'
'Robertson, Stuart D.'

_publ_section_title
;
 Meta-metallation of N,N-dimethylaniline: Contrasting direct
 sodium-mediated zincation with indirect sodiation-dialkylzinc
 co-complexation.
;
_journal_name_full 'Beilstein journal of organic chemistry'
_journal_page_first 1234
_journal_page_last 1248
_journal_paper_doi 10.3762/bjoc.7.144
_journal_volume 7
_journal_year 2011
_chemical_formula_moiety 'C28 H52 N6 Na2'
_chemical_formula_sum 'C28 H52 N6 Na2'
_chemical_formula_weight 518.74
_chemical_name_systematic
; 
 ? 
;
_space_group_IT_number 14
_symmetry_cell_setting monoclinic
_symmetry_space_group_name_Hall '-P 2ybc'
_symmetry_space_group_name_H-M 'P 1 21/c 1'
_atom_sites_solution_hydrogens geom
_atom_sites_solution_primary direct
_atom_sites_solution_secondary difmap
_audit_creation_method SHELXL-97
_cell_angle_alpha 90.00
_cell_angle_beta 111.693(12)
_cell_angle_gamma 90.00
_cell_formula_units_Z 2
_cell_length_a 8.8060(9)
_cell_length_b 17.5089(12)
_cell_length_c 11.1635(11)
_cell_measurement_reflns_used 3087
_cell_measurement_temperature 123(2)
_cell_measurement_theta_max 29.7303
_cell_measurement_theta_min 2.7422
_cell_volume 1599.3(3)
_computing_cell_refinement
;
CrysAlisPro, Oxford Diffraction Ltd.,
Version 1.171.33.55 (release 05-01-2010 CrysAlis171 .NET)
(compiled Jan  5 2010,16:28:46)
;
_computing_data_collection
;
CrysAlisPro, Oxford Diffraction Ltd.,
Version 1.171.33.55 (release 05-01-2010 CrysAlis171 .NET)
(compiled Jan  5 2010,16:28:46)
;
_computing_data_reduction
;
CrysAlisPro, Oxford Diffraction Ltd.,
Version 1.171.33.55 (release 05-01-2010 CrysAlis171 .NET)
(compiled Jan  5 2010,16:28:46)
;
_computing_structure_refinement 'SHELXL-97 (Sheldrick, 1997)'
_computing_structure_solution 'SHELXS-97 (Sheldrick, 1990)'
_diffrn_ambient_temperature 123(2)
_diffrn_measured_fraction_theta_full 0.995
_diffrn_measured_fraction_theta_max 0.982
_diffrn_measurement_device_type 'Xcalibur, Sapphire3, Gemini'
_diffrn_radiation_monochromator graphite
_diffrn_radiation_source 'fine-focus sealed tube'
_diffrn_radiation_type MoK\a
_diffrn_radiation_wavelength 0.71073
_diffrn_reflns_av_R_equivalents 0.0454
_diffrn_reflns_av_sigmaI/netI 0.0691
_diffrn_reflns_limit_h_max 11
_diffrn_reflns_limit_h_min -11
_diffrn_reflns_limit_k_max 23
_diffrn_reflns_limit_k_min -22
_diffrn_reflns_limit_l_max 13
_diffrn_reflns_limit_l_min -14
_diffrn_reflns_number 8277
_diffrn_reflns_theta_full 27.50
_diffrn_reflns_theta_max 28.00
_diffrn_reflns_theta_min 2.75
_exptl_absorpt_coefficient_mu 0.088
_exptl_absorpt_correction_T_max 1.00000
_exptl_absorpt_correction_T_min 0.81392
_exptl_absorpt_correction_type multi-scan
_exptl_absorpt_process_details
;
CrysAlisPro, Oxford Diffraction Ltd.,
Version 1.171.33.55 (release 05-01-2010 CrysAlis171 .NET)
(compiled Jan  5 2010,16:28:46)
Empirical absorption correction using spherical harmonics,
 implemented in SCALE3 ABSPACK scaling algorithm.
;
_exptl_crystal_colour colourless
_exptl_crystal_density_diffrn 1.077
_exptl_crystal_density_method 'not measured'
_exptl_crystal_description brick
_exptl_crystal_F_000 568
_exptl_crystal_size_max 0.20
_exptl_crystal_size_mid 0.10
_exptl_crystal_size_min 0.06
_refine_diff_density_max 0.233
_refine_diff_density_min -0.161
_refine_diff_density_rms 0.044
_refine_ls_extinction_method none
_refine_ls_goodness_of_fit_ref 0.905
_refine_ls_hydrogen_treatment constr
_refine_ls_matrix_type full
_refine_ls_number_parameters 169
_refine_ls_number_reflns 3797
_refine_ls_number_restraints 0
_refine_ls_restrained_S_all 0.905
_refine_ls_R_factor_all 0.0850
_refine_ls_R_factor_gt 0.0471
_refine_ls_shift/su_max 0.000
_refine_ls_shift/su_mean 0.000
_refine_ls_structure_factor_coef Fsqd
_refine_ls_weighting_details 'calc w=1/[\s^2^(Fo^2^)+(0.0598P)^2^+0.0000P] where P=(Fo^2^+2Fc^2^)/3'
_refine_ls_weighting_scheme calc
_refine_ls_wR_factor_gt 0.1052
_refine_ls_wR_factor_ref 0.1133
_reflns_number_gt 2355
_reflns_number_total 3797
_reflns_threshold_expression >2sigma(I)
_cod_data_source_file 1860-5397-7-144-S2.txt
_cod_data_source_block srlb1009
_cod_original_sg_symbol_H-M 'P 21/c'
_cod_database_code 4029738

loop_
_symmetry_equiv_pos_as_xyz
'x, y, z'
'-x, y+1/2, -z+1/2'
'-x, -y, -z'
'x, -y-1/2, z-1/2'

loop_
_atom_site_label
_atom_site_type_symbol
_atom_site_fract_x
_atom_site_fract_y
_atom_site_fract_z
_atom_site_U_iso_or_equiv
_atom_site_adp_type
_atom_site_occupancy
_atom_site_symmetry_multiplicity
_atom_site_calc_flag
_atom_site_refinement_flags
Na1 Na 0.42918(7) 0.06525(3) 0.39405(5) 0.02685(17) Uani 1 1 d .
C1 C 0.38817(19) 0.05055(8) 0.60683(14) 0.0260(3) Uani 1 1 d .
C2 C 0.21887(19) 0.05594(9) 0.57302(15) 0.0309(4) Uani 1 1 d .
H2A H 0.1525 0.0510 0.4843 0.037 Uiso 1 1 calc R
C3 C 0.1397(2) 0.06784(9) 0.65835(16) 0.0353(4) Uani 1 1 d .
H3A H 0.0238 0.0701 0.6282 0.042 Uiso 1 1 calc R
C4 C 0.2322(2) 0.07628(9) 0.78740(16) 0.0339(4) Uani 1 1 d .
H4A H 0.1808 0.0854 0.8473 0.041 Uiso 1 1 calc R
C5 C 0.40155(19) 0.07132(8) 0.82952(14) 0.0290(4) Uani 1 1 d .
H5A H 0.4663 0.0771 0.9185 0.035 Uiso 1 1 calc R
C6 C 0.47614(18) 0.05787(8) 0.74101(13) 0.0232(3) Uani 1 1 d .
N1 N 0.65046(16) 0.04387(7) 0.78638(12) 0.0300(3) Uani 1 1 d .
C7 C 0.7384(2) 0.08716(10) 0.72151(17) 0.0389(4) Uani 1 1 d .
H7A H 0.6775 0.0858 0.6282 0.058 Uiso 1 1 calc R
H7B H 0.8468 0.0646 0.7411 0.058 Uiso 1 1 calc R
H7C H 0.7503 0.1402 0.7515 0.058 Uiso 1 1 calc R
C8 C 0.7384(2) 0.04714(12) 0.92536(16) 0.0478(5) Uani 1 1 d .
H8A H 0.6888 0.0113 0.9678 0.072 Uiso 1 1 calc R
H8B H 0.7325 0.0991 0.9561 0.072 Uiso 1 1 calc R
H8C H 0.8530 0.0332 0.9457 0.072 Uiso 1 1 calc R
N2 N 0.22485(17) 0.16710(8) 0.27387(12) 0.0347(3) Uani 1 1 d .
N3 N 0.58756(16) 0.16568(7) 0.32500(12) 0.0318(3) Uani 1 1 d .
C10 C 0.3045(2) 0.21062(11) 0.20157(16) 0.0424(5) Uani 1 1 d .
H10A H 0.2415 0.2580 0.1691 0.051 Uiso 1 1 calc R
H10B H 0.3011 0.1802 0.1259 0.051 Uiso 1 1 calc R
C11 C 0.4793(2) 0.23165(9) 0.27842(17) 0.0394(4) Uani 1 1 d .
H11A H 0.5211 0.2636 0.2241 0.047 Uiso 1 1 calc R
H11B H 0.4828 0.2628 0.3534 0.047 Uiso 1 1 calc R
C12 C 0.0722(2) 0.13423(14) 0.1866(2) 0.0616(6) Uani 1 1 d .
H12A H 0.0943 0.1013 0.1239 0.092 Uiso 1 1 calc R
H12B H -0.0024 0.1753 0.1410 0.092 Uiso 1 1 calc R
H12C H 0.0221 0.1040 0.2360 0.092 Uiso 1 1 calc R
C13 C 0.1905(3) 0.21615(11) 0.36630(19) 0.0517(5) Uani 1 1 d .
H13A H 0.1382 0.1860 0.4144 0.078 Uiso 1 1 calc R
H13B H 0.1172 0.2575 0.3203 0.078 Uiso 1 1 calc R
H13C H 0.2929 0.2378 0.4264 0.078 Uiso 1 1 calc R
C14 C 0.6232(2) 0.12993(10) 0.22006(18) 0.0461(5) Uani 1 1 d .
H14A H 0.5214 0.1112 0.1546 0.069 Uiso 1 1 calc R
H14B H 0.6984 0.0871 0.2540 0.069 Uiso 1 1 calc R
H14C H 0.6736 0.1675 0.1812 0.069 Uiso 1 1 calc R
C15 C 0.7415(2) 0.18983(12) 0.42475(19) 0.0538(5) Uani 1 1 d .
H15A H 0.7193 0.2132 0.4964 0.081 Uiso 1 1 calc R
H15B H 0.7956 0.2271 0.3885 0.081 Uiso 1 1 calc R
H15C H 0.8127 0.1453 0.4562 0.081 Uiso 1 1 calc R

loop_
_atom_site_aniso_label
_atom_site_aniso_U_11
_atom_site_aniso_U_22
_atom_site_aniso_U_33
_atom_site_aniso_U_23
_atom_site_aniso_U_13
_atom_site_aniso_U_12
Na1 0.0334(4) 0.0260(3) 0.0220(3) 0.0029(2) 0.0113(3) 0.0025(3)
C1 0.0304(9) 0.0249(7) 0.0234(8) 0.0015(6) 0.0109(7) -0.0005(6)
C2 0.0307(9) 0.0339(9) 0.0254(8) 0.0053(7) 0.0073(7) 0.0002(7)
C3 0.0284(9) 0.0391(9) 0.0409(10) 0.0096(8) 0.0156(8) 0.0044(7)
C4 0.0408(10) 0.0324(8) 0.0385(10) 0.0047(7) 0.0262(9) 0.0050(7)
C5 0.0379(10) 0.0274(8) 0.0224(8) -0.0010(6) 0.0118(7) -0.0026(7)
C6 0.0254(8) 0.0195(7) 0.0254(8) 0.0001(6) 0.0101(7) -0.0017(6)
N1 0.0262(7) 0.0364(7) 0.0260(7) -0.0012(6) 0.0081(6) -0.0010(6)
C7 0.0290(9) 0.0473(10) 0.0447(10) -0.0046(8) 0.0188(8) -0.0038(8)
C8 0.0346(11) 0.0696(13) 0.0310(10) 0.0004(9) 0.0028(8) -0.0021(9)
N2 0.0352(8) 0.0355(8) 0.0303(7) 0.0041(6) 0.0085(7) 0.0044(6)
N3 0.0359(8) 0.0268(7) 0.0342(8) 0.0042(6) 0.0147(7) 0.0017(6)
C10 0.0504(12) 0.0449(10) 0.0322(10) 0.0154(8) 0.0157(9) 0.0166(9)
C11 0.0551(12) 0.0265(8) 0.0455(10) 0.0072(8) 0.0290(10) 0.0036(8)
C12 0.0391(12) 0.0715(14) 0.0591(14) 0.0026(11) 0.0006(10) 0.0031(10)
C13 0.0709(15) 0.0411(10) 0.0560(12) 0.0054(9) 0.0385(12) 0.0092(10)
C14 0.0598(13) 0.0370(9) 0.0578(12) 0.0031(9) 0.0406(11) 0.0020(9)
C15 0.0489(13) 0.0531(12) 0.0542(13) 0.0093(10) 0.0130(11) -0.0092(10)

loop_
_atom_type_symbol
_atom_type_description
_atom_type_scat_dispersion_real
_atom_type_scat_dispersion_imag
_atom_type_scat_source
C C 0.0033 0.0016 'International Tables Vol C Tables 4.2.6.8 and 6.1.1.4'
H H 0.0000 0.0000 'International Tables Vol C Tables 4.2.6.8 and 6.1.1.4'
N N 0.0061 0.0033 'International Tables Vol C Tables 4.2.6.8 and 6.1.1.4'
Na Na 0.0362 0.0249 'International Tables Vol C Tables 4.2.6.8 and 6.1.1.4'

loop_
_geom_angle_atom_site_label_1
_geom_angle_atom_site_label_2
_geom_angle_atom_site_label_3
_geom_angle
_geom_angle_site_symmetry_1
_geom_angle_site_symmetry_3
N3 Na1 N2 73.37(5) . .
N3 Na1 C1 129.64(5) . .
N2 Na1 C1 104.31(5) . .
N3 Na1 C1 97.45(5) . 3_656
N2 Na1 C1 150.27(5) . 3_656
C1 Na1 C1 103.12(4) . 3_656
N3 Na1 N1 106.68(4) . 3_656
N2 Na1 N1 99.59(5) . 3_656
C1 Na1 N1 122.86(5) . 3_656
C1 Na1 N1 55.14(4) 3_656 3_656
N3 Na1 C6 93.49(4) . 3_656
N2 Na1 C6 121.84(5) . 3_656
C1 Na1 C6 124.95(5) . 3_656
C1 Na1 C6 28.94(4) 3_656 3_656
N1 Na1 C6 29.57(4) 3_656 3_656
N3 Na1 C7 134.70(5) . 3_656
N2 Na1 C7 104.49(5) . 3_656
C1 Na1 C7 95.26(5) . 3_656
C1 Na1 C7 61.58(5) 3_656 3_656
N1 Na1 C7 28.04(4) 3_656 3_656
C6 Na1 C7 48.04(4) 3_656 3_656
N3 Na1 Na1 127.85(4) . 3_656
N2 Na1 Na1 154.38(4) . 3_656
C1 Na1 Na1 52.21(4) . 3_656
C1 Na1 Na1 50.91(4) 3_656 3_656
N1 Na1 Na1 88.20(4) 3_656 3_656
C6 Na1 Na1 75.32(3) 3_656 3_656
C7 Na1 Na1 71.75(4) 3_656 3_656
C2 C1 C6 113.03(13) . .
C2 C1 Na1 104.24(10) . .
C6 C1 Na1 140.18(11) . .
C2 C1 Na1 130.76(11) . 3_656
C6 C1 Na1 88.69(9) . 3_656
Na1 C1 Na1 76.88(4) . 3_656
C3 C2 C1 125.45(14) . .
C3 C2 H2A 117.3 . .
C1 C2 H2A 117.3 . .
C4 C3 C2 118.78(15) . .
C4 C3 H3A 120.6 . .
C2 C3 H3A 120.6 . .
C3 C4 C5 119.55(14) . .
C3 C4 H4A 120.2 . .
C5 C4 H4A 120.2 . .
C4 C5 C6 119.88(14) . .
C4 C5 H5A 120.1 . .
C6 C5 H5A 120.1 . .
C5 C6 C1 123.27(14) . .
C5 C6 N1 119.79(13) . .
C1 C6 N1 116.72(12) . .
C5 C6 Na1 142.12(10) . 3_656
C1 C6 Na1 62.37(8) . 3_656
N1 C6 Na1 65.68(7) . 3_656
C6 N1 C7 115.37(12) . .
C6 N1 C8 116.31(13) . .
C7 N1 C8 109.80(14) . .
C6 N1 Na1 84.75(8) . 3_656
C7 N1 Na1 92.11(9) . 3_656
C8 N1 Na1 135.92(11) . 3_656
N1 C7 H7A 109.5 . .
N1 C7 H7B 109.5 . .
H7A C7 H7B 109.5 . .
N1 C7 H7C 109.5 . .
H7A C7 H7C 109.5 . .
H7B C7 H7C 109.5 . .
N1 C8 H8A 109.5 . .
N1 C8 H8B 109.5 . .
H8A C8 H8B 109.5 . .
N1 C8 H8C 109.5 . .
H8A C8 H8C 109.5 . .
H8B C8 H8C 109.5 . .
C12 N2 C13 108.96(15) . .
C12 N2 C10 110.42(14) . .
C13 N2 C10 110.54(14) . .
C12 N2 Na1 112.02(11) . .
C13 N2 Na1 109.40(10) . .
C10 N2 Na1 105.47(9) . .
C14 N3 C15 108.72(14) . .
C14 N3 C11 110.95(13) . .
C15 N3 C11 109.91(14) . .
C14 N3 Na1 104.59(10) . .
C15 N3 Na1 115.35(10) . .
C11 N3 Na1 107.21(10) . .
N2 C10 C11 114.25(13) . .
N2 C10 H10A 108.7 . .
C11 C10 H10A 108.7 . .
N2 C10 H10B 108.7 . .
C11 C10 H10B 108.7 . .
H10A C10 H10B 107.6 . .
N3 C11 C10 113.80(14) . .
N3 C11 H11A 108.8 . .
C10 C11 H11A 108.8 . .
N3 C11 H11B 108.8 . .
C10 C11 H11B 108.8 . .
H11A C11 H11B 107.7 . .
N2 C12 H12A 109.5 . .
N2 C12 H12B 109.5 . .
H12A C12 H12B 109.5 . .
N2 C12 H12C 109.5 . .
H12A C12 H12C 109.5 . .
H12B C12 H12C 109.5 . .
N2 C13 H13A 109.5 . .
N2 C13 H13B 109.5 . .
H13A C13 H13B 109.5 . .
N2 C13 H13C 109.5 . .
H13A C13 H13C 109.5 . .
H13B C13 H13C 109.5 . .
N3 C14 H14A 109.5 . .
N3 C14 H14B 109.5 . .
H14A C14 H14B 109.5 . .
N3 C14 H14C 109.5 . .
H14A C14 H14C 109.5 . .
H14B C14 H14C 109.5 . .
N3 C15 H15A 109.5 . .
N3 C15 H15B 109.5 . .
H15A C15 H15B 109.5 . .
N3 C15 H15C 109.5 . .
H15A C15 H15C 109.5 . .
H15B C15 H15C 109.5 . .

loop_
_geom_bond_atom_site_label_1
_geom_bond_atom_site_label_2
_geom_bond_distance
_geom_bond_site_symmetry_2
Na1 N3 2.5350(14) .
Na1 N2 2.5363(14) .
Na1 C1 2.5442(15) .
Na1 C1 2.5903(16) 3_656
Na1 N1 2.6749(14) 3_656
Na1 C6 2.9231(15) 3_656
Na1 C7 3.0913(18) 3_656
Na1 Na1 3.1924(11) 3_656
C1 C2 1.399(2) .
C1 C6 1.415(2) .
C1 Na1 2.5903(16) 3_656
C2 C3 1.389(2) .
C2 H2A 0.9500 .
C3 C4 1.376(2) .
C3 H3A 0.9500 .
C4 C5 1.391(2) .
C4 H4A 0.9500 .
C5 C6 1.3940(19) .
C5 H5A 0.9500 .
C6 N1 1.4485(19) .
C6 Na1 2.9231(15) 3_656
N1 C7 1.454(2) .
N1 C8 1.457(2) .
N1 Na1 2.6749(14) 3_656
C7 H7A 0.9800 .
C7 H7B 0.9800 .
C7 H7C 0.9800 .
C8 H8A 0.9800 .
C8 H8B 0.9800 .
C8 H8C 0.9800 .
N2 C12 1.456(2) .
N2 C13 1.458(2) .
N2 C10 1.464(2) .
N3 C14 1.4610(19) .
N3 C15 1.463(2) .
N3 C11 1.465(2) .
C10 C11 1.505(2) .
C10 H10A 0.9900 .
C10 H10B 0.9900 .
C11 H11A 0.9900 .
C11 H11B 0.9900 .
C12 H12A 0.9800 .
C12 H12B 0.9800 .
C12 H12C 0.9800 .
C13 H13A 0.9800 .
C13 H13B 0.9800 .
C13 H13C 0.9800 .
C14 H14A 0.9800 .
C14 H14B 0.9800 .
C14 H14C 0.9800 .
C15 H15A 0.9800 .
C15 H15B 0.9800 .
C15 H15C 0.9800 .

loop_
_geom_torsion_atom_site_label_1
_geom_torsion_atom_site_label_2
_geom_torsion_atom_site_label_3
_geom_torsion_atom_site_label_4
_geom_torsion
_geom_torsion_site_symmetry_1
_geom_torsion_site_symmetry_4
N3 Na1 C1 C2 119.30(10) . .
N2 Na1 C1 C2 39.21(11) . .
C1 Na1 C1 C2 -129.23(11) 3_656 .
N1 Na1 C1 C2 -72.48(11) 3_656 .
C6 Na1 C1 C2 -108.20(10) 3_656 .
C7 Na1 C1 C2 -67.22(10) 3_656 .
Na1 Na1 C1 C2 -129.23(11) 3_656 .
N3 Na1 C1 C6 -39.89(18) . .
N2 Na1 C1 C6 -119.98(16) . .
C1 Na1 C1 C6 71.57(15) 3_656 .
N1 Na1 C1 C6 128.33(15) 3_656 .
C6 Na1 C1 C6 92.60(16) 3_656 .
C7 Na1 C1 C6 133.58(16) 3_656 .
Na1 Na1 C1 C6 71.57(15) 3_656 .
N3 Na1 C1 Na1 -111.46(6) . 3_656
N2 Na1 C1 Na1 168.44(5) . 3_656
C1 Na1 C1 Na1 0.0 3_656 3_656
N1 Na1 C1 Na1 56.76(6) 3_656 3_656
C6 Na1 C1 Na1 21.03(6) 3_656 3_656
C7 Na1 C1 Na1 62.01(5) 3_656 3_656
C6 C1 C2 C3 0.5(2) . .
Na1 C1 C2 C3 -165.15(14) . .
Na1 C1 C2 C3 110.03(17) 3_656 .
C1 C2 C3 C4 0.9(3) . .
C2 C3 C4 C5 -1.2(2) . .
C3 C4 C5 C6 0.0(2) . .
C4 C5 C6 C1 1.6(2) . .
C4 C5 C6 N1 -172.82(13) . .
C4 C5 C6 Na1 -84.9(2) . 3_656
C2 C1 C6 C5 -1.8(2) . .
Na1 C1 C6 C5 156.23(13) . .
Na1 C1 C6 C5 -136.22(13) 3_656 .
C2 C1 C6 N1 172.80(12) . .
Na1 C1 C6 N1 -29.2(2) . .
Na1 C1 C6 N1 38.37(12) 3_656 .
C2 C1 C6 Na1 134.42(13) . 3_656
Na1 C1 C6 Na1 -67.55(13) . 3_656
C5 C6 N1 C7 -132.48(14) . .
C1 C6 N1 C7 52.73(18) . .
Na1 C6 N1 C7 89.85(11) 3_656 .
C5 C6 N1 C8 -1.7(2) . .
C1 C6 N1 C8 -176.52(14) . .
Na1 C6 N1 C8 -139.40(14) 3_656 .
C5 C6 N1 Na1 137.67(12) . 3_656
C1 C6 N1 Na1 -37.12(11) . 3_656
N3 Na1 N2 C12 137.37(13) . .
C1 Na1 N2 C12 -94.97(12) . .
C1 Na1 N2 C12 61.86(16) 3_656 .
N1 Na1 N2 C12 32.70(12) 3_656 .
C6 Na1 N2 C12 53.73(13) 3_656 .
C7 Na1 N2 C12 4.45(13) 3_656 .
Na1 Na1 N2 C12 -73.49(16) 3_656 .
N3 Na1 N2 C13 -101.69(11) . .
C1 Na1 N2 C13 25.97(12) . .
C1 Na1 N2 C13 -177.20(11) 3_656 .
N1 Na1 N2 C13 153.63(11) 3_656 .
C6 Na1 N2 C13 174.66(10) 3_656 .
C7 Na1 N2 C13 125.38(11) 3_656 .
Na1 Na1 N2 C13 47.44(17) 3_656 .
N3 Na1 N2 C10 17.22(10) . .
C1 Na1 N2 C10 144.88(10) . .
C1 Na1 N2 C10 -58.29(16) 3_656 .
N1 Na1 N2 C10 -87.46(11) 3_656 .
C6 Na1 N2 C10 -66.43(11) 3_656 .
C7 Na1 N2 C10 -115.70(10) 3_656 .
Na1 Na1 N2 C10 166.36(11) 3_656 .
N2 Na1 N3 C14 -106.91(11) . .
C1 Na1 N3 C14 158.05(10) . .
C1 Na1 N3 C14 44.13(11) 3_656 .
N1 Na1 N3 C14 -11.63(11) 3_656 .
C6 Na1 N3 C14 15.32(11) 3_656 .
C7 Na1 N3 C14 -12.79(13) 3_656 .
Na1 Na1 N3 C14 89.40(11) 3_656 .
N2 Na1 N3 C15 133.72(12) . .
C1 Na1 N3 C15 38.69(14) . .
C1 Na1 N3 C15 -75.23(12) 3_656 .
N1 Na1 N3 C15 -130.99(12) 3_656 .
C6 Na1 N3 C15 -104.05(12) 3_656 .
C7 Na1 N3 C15 -132.15(12) 3_656 .
Na1 Na1 N3 C15 -29.96(13) 3_656 .
N2 Na1 N3 C11 10.95(10) . .
C1 Na1 N3 C11 -84.08(12) . .
C1 Na1 N3 C11 162.00(10) 3_656 .
N1 Na1 N3 C11 106.24(10) 3_656 .
C6 Na1 N3 C11 133.18(10) 3_656 .
C7 Na1 N3 C11 105.08(11) 3_656 .
Na1 Na1 N3 C11 -152.73(9) 3_656 .
C12 N2 C10 C11 -166.78(15) . .
C13 N2 C10 C11 72.57(18) . .
Na1 N2 C10 C11 -45.57(16) . .
C14 N3 C11 C10 74.47(18) . .
C15 N3 C11 C10 -165.26(13) . .
Na1 N3 C11 C10 -39.18(15) . .
N2 C10 C11 N3 62.11(19) . .
